data_2241556
loop_
_publ_author_name
'Triantis, Charalampos'
'Shegani, Antonio'
'Kiritsis, Christos'
'Raptopoulou, Catherine'
'Psycharis, Vassilis'
'Pelecanou, Maria'
'Pirmettis, Ioannis'
'Papadopoulos, Minas'

_publ_section_title
;
 Crystal structure of <i>fac</i>-tricarbonyl(cyclohexyl
 isocyanide-\k<i>C</i>)(quinoline-2-carboxylato-\k^2^<i>N</i>,<i>O</i>)rhenium(I)
;
_journal_coeditor_code WM5257
_journal_issue 3
_journal_name_full 'Acta Crystallographica Section E'
_journal_page_first 358
_journal_page_last 362
_journal_paper_doi 10.1107/S2056989016002206
_journal_volume 72
_journal_year 2016
_chemical_formula_iupac '[Re (C10 H6 N O2) (C7 H11 N) (C O)3]'
_chemical_formula_moiety 'C20 H17 N2 O5 Re'
_chemical_formula_sum 'C20 H17 N2 O5 Re'
_chemical_formula_weight 551.55
_chemical_name_systematic
;
<i>fac</i>-Tricarbonyl(cyclohexyl
isocyanide-\k<i>C</i>)(quinoline-2-carboxylato-\k^2^<i>N</i>,<i>O</i>)rhenium(I)
;
_space_group_crystal_system monoclinic
_space_group_IT_number 14
_space_group_name_Hall '-P 2ybc'
_space_group_name_H-M_alt 'P 1 21/c 1'
_symmetry_space_group_name_Hall '-P 2ybc'
_symmetry_space_group_name_H-M 'P 1 21/c 1'
_atom_sites_solution_hydrogens geom
_audit_creation_method SHELXL-2014/6
_cell_angle_alpha 90
_cell_angle_beta 105.5720(10)
_cell_angle_gamma 90
_cell_formula_units_Z 4
_cell_length_a 7.15290(10)
_cell_length_b 29.5703(5)
_cell_length_c 9.6309(2)
_cell_measurement_reflns_used 17036
_cell_measurement_temperature 170(2)
_cell_measurement_theta_max 71.86
_cell_measurement_theta_min 6.55
_cell_volume 1962.29(6)
_computing_cell_refinement
;
CrystalClear (Rigaku, 2005)
;
_computing_data_collection
;
CrystalClear (Rigaku, 2005)
;
_computing_data_reduction
;
CrystalClear (Rigaku, 2005)
;
_computing_molecular_graphics
;
DIAMOND (Crystal Impact, 2012)
;
_computing_publication_material
;
SHELXTL (Sheldrick, 2008) and PLATON (Spek, 2009)
;
_computing_structure_refinement
;
SHELXL2014 (Sheldrick, 2015)
;
_computing_structure_solution
;
SHELXS97 (Sheldrick, 2008)
;
_diffrn_ambient_temperature 170(2)
_diffrn_measured_fraction_theta_full 0.922
_diffrn_measured_fraction_theta_max 0.982
_diffrn_measurement_device_type 'Rigaku R-AXIS SPIDER IPDS'
_diffrn_measurement_method '\q scans'
_diffrn_radiation_type CuK\a
_diffrn_radiation_wavelength 1.54178
_diffrn_reflns_av_R_equivalents 0.0687
_diffrn_reflns_limit_h_max 8
_diffrn_reflns_limit_h_min -8
_diffrn_reflns_limit_k_max 27
_diffrn_reflns_limit_k_min -33
_diffrn_reflns_limit_l_max 11
_diffrn_reflns_limit_l_min -11
_diffrn_reflns_number 21436
_diffrn_reflns_theta_full 67.679
_diffrn_reflns_theta_max 64.967
_diffrn_reflns_theta_min 6.552
_exptl_absorpt_coefficient_mu 12.409
_exptl_absorpt_correction_T_max 1.000
_exptl_absorpt_correction_T_min 0.374
_exptl_absorpt_correction_type multi-scan
_exptl_absorpt_process_details
;
(<i>CrystalClear</i>; Rigaku 2005)
;
_exptl_crystal_colour colorless
_exptl_crystal_density_diffrn 1.867
_exptl_crystal_density_method 'not measured'
_exptl_crystal_description parallelepiped
_exptl_crystal_F_000 1064
_exptl_crystal_size_max 0.49
_exptl_crystal_size_mid 0.12
_exptl_crystal_size_min 0.04
_refine_diff_density_max 1.295
_refine_diff_density_min -1.431
_refine_ls_extinction_method none
_refine_ls_goodness_of_fit_ref 1.174
_refine_ls_hydrogen_treatment constr
_refine_ls_matrix_type full
_refine_ls_number_parameters 253
_refine_ls_number_reflns 3283
_refine_ls_number_restraints 0
_refine_ls_restrained_S_all 1.174
_refine_ls_R_factor_all 0.0458
_refine_ls_R_factor_gt 0.0384
_refine_ls_shift/su_max 0.001
_refine_ls_shift/su_mean 0.000
_refine_ls_structure_factor_coef Fsqd
_refine_ls_weighting_details 'w=1/[\s^2^(Fo^2^)+(0.0314P)^2^+5.6979P] where P=(Fo^2^+2Fc^2^)/3'
_refine_ls_weighting_scheme calc
_refine_ls_wR_factor_gt 0.0894
_refine_ls_wR_factor_ref 0.1020
_reflns_number_gt 2723
_reflns_number_total 3283
_reflns_threshold_expression 'I > 2\s(I)'
_cod_data_source_file wm5257sup1.cif
_cod_data_source_block I
_cod_database_code 2241556
_shelx_space_group_comment
;
The symmetry employed for this shelxl refinement is uniquely defined
by the following loop, which should always be used as a source of
symmetry information in preference to the above space-group names.
They are only intended as comments.
;
_shelxl_version_number 2014/6

loop_
_space_group_symop_operation_xyz
'x, y, z'
'-x, y+1/2, -z+1/2'
'-x, -y, -z'
'x, -y-1/2, z-1/2'

loop_
_atom_site_type_symbol
_atom_site_label
_atom_site_fract_x
_atom_site_fract_y
_atom_site_fract_z
_atom_site_U_iso_or_equiv
_atom_site_adp_type
_atom_site_calc_flag
_atom_site_occupancy
Re Re 0.92831(4) 0.37585(2) 0.37372(3) 0.03094(14) Uani d 1
N N1 0.9723(7) 0.30250(18) 0.4300(5) 0.0284(12) Uani d 1
O O1 0.7817(7) 0.36522(17) 0.5387(5) 0.0416(12) Uani d 1
O O2 0.6499(7) 0.31296(18) 0.6478(5) 0.0484(13) Uani d 1
C C1 0.7486(9) 0.3239(2) 0.5673(7) 0.0355(16) Uani d 1
C C2 0.8488(9) 0.2879(2) 0.5021(6) 0.0301(14) Uani d 1
C C3 0.8153(10) 0.2429(2) 0.5234(7) 0.0346(15) Uani d 1
H H3 0.7263 0.2344 0.5762 0.042 Uiso calc 1
C C4 0.9110(9) 0.2111(2) 0.4680(7) 0.0364(16) Uani d 1
H H4 0.8825 0.1799 0.4757 0.044 Uiso calc 1
C C5 1.0531(9) 0.2242(2) 0.3988(7) 0.0350(16) Uani d 1
C C6 1.1665(10) 0.1931(2) 0.3467(7) 0.0413(17) Uani d 1
H H6 1.1444 0.1616 0.3549 0.050 Uiso calc 1
C C7 1.3075(10) 0.2069(3) 0.2848(7) 0.0421(18) Uani d 1
H H7 1.3827 0.1855 0.2496 0.051 Uiso calc 1
C C8 1.3385(10) 0.2532(2) 0.2742(7) 0.0395(17) Uani d 1
H H8 1.4385 0.2629 0.2332 0.047 Uiso calc 1
C C9 1.2302(9) 0.2851(2) 0.3207(6) 0.0344(15) Uani d 1
H H9 1.2542 0.3164 0.3112 0.041 Uiso calc 1
C C10 1.0834(8) 0.2709(2) 0.3826(6) 0.0279(14) Uani d 1
C C11 0.6948(11) 0.3602(2) 0.2213(8) 0.0386(16) Uani d 1
O O3 0.5615(7) 0.3509(2) 0.1301(6) 0.0588(16) Uani d 1
C C12 0.8592(10) 0.4384(3) 0.3514(8) 0.0419(17) Uani d 1
O O4 0.8223(8) 0.47647(18) 0.3391(6) 0.0549(14) Uani d 1
C C13 1.0602(10) 0.3846(2) 0.2285(8) 0.0381(17) Uani d 1
O O5 1.1396(8) 0.39159(19) 0.1404(6) 0.0529(13) Uani d 1
C C14 1.1806(11) 0.3915(2) 0.5378(8) 0.0381(16) Uani d 1
N N2 1.3213(8) 0.40084(19) 0.6200(6) 0.0353(13) Uani d 1
C C15 1.5026(9) 0.4170(2) 0.7131(7) 0.0365(16) Uani d 1
H H15 1.5983 0.3916 0.7321 0.044 Uiso calc 1
C C16 1.4738(12) 0.4329(3) 0.8551(7) 0.057(2) Uani d 1
H H16A 1.4335 0.4071 0.9061 0.068 Uiso calc 1
H H16B 1.3704 0.4561 0.8376 0.068 Uiso calc 1
C C17 1.6631(17) 0.4527(4) 0.9473(10) 0.098(4) Uani d 1
H H17A 1.6427 0.4645 1.0384 0.117 Uiso calc 1
H H17B 1.7629 0.4287 0.9717 0.117 Uiso calc 1
C C18 1.7339(18) 0.4906(4) 0.8689(17) 0.133(6) Uani d 1
H H18A 1.6382 0.5155 0.8505 0.160 Uiso calc 1
H H18B 1.8582 0.5024 0.9302 0.160 Uiso calc 1
C C19 1.7628(14) 0.4744(4) 0.7288(17) 0.111(5) Uani d 1
H H19A 1.8662 0.4512 0.7479 0.133 Uiso calc 1
H H19B 1.8056 0.5001 0.6788 0.133 Uiso calc 1
C C20 1.5778(10) 0.4546(3) 0.6321(9) 0.055(2) Uani d 1
H H20A 1.6038 0.4421 0.5437 0.066 Uiso calc 1
H H20B 1.4784 0.4786 0.6032 0.066 Uiso calc 1

loop_
_atom_site_aniso_label
_atom_site_aniso_U_11
_atom_site_aniso_U_22
_atom_site_aniso_U_33
_atom_site_aniso_U_12
_atom_site_aniso_U_13
_atom_site_aniso_U_23
Re 0.0284(2) 0.0315(2) 0.0323(2) 0.00254(11) 0.00704(15) 0.00250(11)
N1 0.025(3) 0.034(3) 0.024(3) 0.003(2) 0.003(2) 0.002(2)
O1 0.044(3) 0.041(3) 0.046(3) 0.011(2) 0.022(2) 0.004(2)
O2 0.050(3) 0.055(3) 0.051(3) 0.007(3) 0.032(3) 0.007(3)
C1 0.031(4) 0.037(4) 0.036(4) 0.007(3) 0.006(3) -0.002(3)
C2 0.023(3) 0.035(4) 0.029(3) 0.002(3) 0.001(3) -0.001(3)
C3 0.038(4) 0.040(4) 0.029(3) 0.001(3) 0.015(3) 0.003(3)
C4 0.037(4) 0.028(4) 0.041(4) -0.001(3) 0.007(3) 0.002(3)
C5 0.027(3) 0.040(4) 0.034(4) 0.002(3) -0.001(3) -0.005(3)
C6 0.044(4) 0.029(4) 0.048(4) 0.007(3) 0.007(3) -0.005(3)
C7 0.033(4) 0.049(5) 0.046(4) 0.007(3) 0.014(3) -0.005(4)
C8 0.031(4) 0.049(5) 0.040(4) 0.005(3) 0.012(3) -0.004(3)
C9 0.027(3) 0.044(4) 0.032(3) 0.002(3) 0.008(3) 0.006(3)
C10 0.023(3) 0.034(4) 0.023(3) 0.005(3) -0.001(3) 0.001(3)
C11 0.047(4) 0.031(4) 0.042(4) 0.002(3) 0.019(4) 0.006(3)
O3 0.038(3) 0.059(4) 0.066(4) -0.003(3) -0.010(3) 0.001(3)
C12 0.032(4) 0.049(5) 0.044(4) -0.006(4) 0.008(3) -0.001(4)
O4 0.063(4) 0.036(3) 0.067(4) 0.010(3) 0.021(3) 0.013(3)
C13 0.036(4) 0.033(4) 0.042(4) 0.001(3) 0.004(4) 0.004(3)
O5 0.052(3) 0.057(4) 0.055(3) -0.004(3) 0.024(3) 0.008(3)
C14 0.042(4) 0.028(4) 0.044(4) 0.004(3) 0.012(4) 0.001(3)
N2 0.039(3) 0.036(3) 0.032(3) -0.003(3) 0.009(3) -0.002(2)
C15 0.034(4) 0.035(4) 0.038(4) 0.003(3) 0.005(3) -0.004(3)
C16 0.077(6) 0.055(6) 0.029(4) 0.013(5) -0.002(4) -0.005(4)
C17 0.123(9) 0.068(7) 0.064(6) 0.021(7) -0.042(6) -0.025(5)
C18 0.093(9) 0.073(9) 0.172(14) -0.017(7) -0.072(9) -0.035(9)
C19 0.051(6) 0.066(8) 0.203(15) -0.020(5) 0.009(8) 0.001(9)
C20 0.047(5) 0.037(5) 0.085(7) -0.005(3) 0.023(5) 0.012(4)

loop_
_atom_type_symbol
_atom_type_description
_atom_type_scat_dispersion_real
_atom_type_scat_dispersion_imag
_atom_type_scat_source
C C 0.0181 0.0091 'International Tables Vol C Tables 4.2.6.8 and 6.1.1.4'
H H 0.0000 0.0000 'International Tables Vol C Tables 4.2.6.8 and 6.1.1.4'
N N 0.0311 0.0180 'International Tables Vol C Tables 4.2.6.8 and 6.1.1.4'
O O 0.0492 0.0322 'International Tables Vol C Tables 4.2.6.8 and 6.1.1.4'
Re Re -5.2083 5.8923 'International Tables Vol C Tables 4.2.6.8 and 6.1.1.4'

loop_
_geom_angle_atom_site_label_1
_geom_angle_atom_site_label_2
_geom_angle_atom_site_label_3
_geom_angle
C13 Re C12 87.2(3)
C13 Re C11 88.4(3)
C12 Re C11 90.1(3)
C13 Re C14 91.6(3)
C12 Re C14 90.9(3)
C11 Re C14 179.1(3)
C13 Re O1 179.2(2)
C12 Re O1 93.5(2)
C11 Re O1 91.8(2)
C14 Re O1 88.1(2)
C13 Re N1 104.1(2)
C12 Re N1 168.7(2)
C11 Re N1 89.4(2)
C14 Re N1 89.7(2)
O1 Re N1 75.16(18)
C2 N1 C10 118.3(5)
C2 N1 Re 111.7(4)
C10 N1 Re 129.2(4)
C1 O1 Re 116.8(4)
O2 C1 O1 123.8(6)
O2 C1 C2 119.8(6)
O1 C1 C2 116.4(6)
N1 C2 C3 123.8(6)
N1 C2 C1 116.4(6)
C3 C2 C1 119.8(6)
C4 C3 C2 119.1(6)
C4 C3 H3 120.4
C2 C3 H3 120.4
C3 C4 C5 119.8(6)
C3 C4 H4 120.1
C5 C4 H4 120.1
C6 C5 C4 123.1(7)
C6 C5 C10 118.7(6)
C4 C5 C10 118.2(6)
C7 C6 C5 121.7(7)
C7 C6 H6 119.2
C5 C6 H6 119.2
C6 C7 C8 118.4(7)
C6 C7 H7 120.8
C8 C7 H7 120.8
C9 C8 C7 122.6(7)
C9 C8 H8 118.7
C7 C8 H8 118.7
C8 C9 C10 119.0(7)
C8 C9 H9 120.5
C10 C9 H9 120.5
N1 C10 C9 120.1(6)
N1 C10 C5 120.4(6)
C9 C10 C5 119.6(6)
O3 C11 Re 178.3(6)
O4 C12 Re 178.3(7)
O5 C13 Re 177.4(6)
N2 C14 Re 175.9(6)
C14 N2 C15 173.2(7)
N2 C15 C16 110.3(6)
N2 C15 C20 107.6(5)
C16 C15 C20 112.7(6)
N2 C15 H15 108.7
C16 C15 H15 108.7
C20 C15 H15 108.7
C15 C16 C17 109.4(8)
C15 C16 H16A 109.8
C17 C16 H16A 109.8
C15 C16 H16B 109.8
C17 C16 H16B 109.8
H16A C16 H16B 108.2
C18 C17 C16 111.0(8)
C18 C17 H17A 109.4
C16 C17 H17A 109.4
C18 C17 H17B 109.4
C16 C17 H17B 109.4
H17A C17 H17B 108.0
C19 C18 C17 111.2(10)
C19 C18 H18A 109.4
C17 C18 H18A 109.4
C19 C18 H18B 109.4
C17 C18 H18B 109.4
H18A C18 H18B 108.0
C18 C19 C20 111.6(9)
C18 C19 H19A 109.3
C20 C19 H19A 109.3
C18 C19 H19B 109.3
C20 C19 H19B 109.3
H19A C19 H19B 108.0
C19 C20 C15 109.5(8)
C19 C20 H20A 109.8
C15 C20 H20A 109.8
C19 C20 H20B 109.8
C15 C20 H20B 109.8
H20A C20 H20B 108.2

loop_
_geom_bond_atom_site_label_1
_geom_bond_atom_site_label_2
_geom_bond_distance
Re C13 1.903(8)
Re C12 1.912(8)
Re C11 1.960(8)
Re C14 2.107(8)
Re O1 2.149(5)
Re N1 2.237(5)
N1 C2 1.333(8)
N1 C10 1.380(7)
O1 C1 1.289(8)
O2 C1 1.224(8)
C1 C2 1.510(9)
C2 C3 1.376(9)
C3 C4 1.356(9)
C3 H3 0.9500
C4 C5 1.411(9)
C4 H4 0.9500
C5 C6 1.405(9)
C5 C10 1.413(9)
C6 C7 1.365(9)
C6 H6 0.9500
C7 C8 1.394(10)
C7 H7 0.9500
C8 C9 1.371(9)
C8 H8 0.9500
C9 C10 1.404(8)
C9 H9 0.9500
C11 O3 1.144(8)
C12 O4 1.155(8)
C13 O5 1.159(8)
C14 N2 1.135(8)
N2 C15 1.446(8)
C15 C16 1.512(9)
C15 C20 1.537(9)
C15 H15 1.0000
C16 C17 1.523(12)
C16 H16A 0.9900
C16 H16B 0.9900
C17 C18 1.512(17)
C17 H17A 0.9900
C17 H17B 0.9900
C18 C19 1.496(17)
C18 H18A 0.9900
C18 H18B 0.9900
C19 C20 1.516(13)
C19 H19A 0.9900
C19 H19B 0.9900
C20 H20A 0.9900
C20 H20B 0.9900

loop_
_geom_hbond_atom_site_label_D
_geom_hbond_atom_site_label_H
_geom_hbond_atom_site_label_A
_geom_hbond_site_symmetry_A
_geom_hbond_distance_DH
_geom_hbond_distance_HA
_geom_hbond_distance_DA
_geom_hbond_angle_DHA
C20 H20A O1 1_655 0.99 2.61 3.260(10) 123.1
C15 H15 O2 1_655 0.99 2.52 3.365 141.8
C7 H7 O2 4_665 0.99 2.37 3.133 137

_cod_database_fobs_code 2241556
